data_7105439
loop_
_publ_author_name
'Feast, George C'
'Page, Lee W'
'Robertson, Jeremy'

_publ_section_title
;
 The intramolecular amination of allenes.
;
_journal_issue 16
_journal_name_full 'Chemical communications (Cambridge, England)'
_journal_page_first 2835
_journal_page_last 2837
_journal_paper_doi 10.1039/b926179f
_journal_volume 46
_journal_year 2010
_chemical_formula_moiety 'C9 H15 N1 O3 S'
_chemical_formula_sum 'C9 H15 N O3 S'
_chemical_formula_weight 217.29
_chemical_melting_point 331
_chemical_name_systematic ?
_space_group_IT_number 14
_symmetry_cell_setting monoclinic
_symmetry_space_group_name_Hall '-P 2ybc'
_symmetry_space_group_name_H-M 'P 1 21/c 1'
_atom_sites_solution_hydrogens geom
_atom_sites_solution_primary direct
_audit_creation_method CRYSTALS_ver_12.90
_cell_angle_alpha 90
_cell_angle_beta 132.0439(7)
_cell_angle_gamma 90
_cell_formula_units_Z 8
_cell_length_a 13.8594(2)
_cell_length_b 10.5243(2)
_cell_length_c 19.9230(3)
_cell_measurement_reflns_used 4694
_cell_measurement_temperature 150
_cell_measurement_theta_max 27
_cell_measurement_theta_min 5
_cell_volume 2158.07(7)
_computing_cell_refinement 'DENZO/SCALEPACK (Otwinowski & Minor, 1997)'
_computing_data_collection 'COLLECT (Nonius, 2001)'
_computing_data_reduction 'DENZO/SCALEPACK (Otwinowski & Minor, 1997)'
_computing_molecular_graphics 'CAMERON (Watkin <i>et al.</i>, 1996)'
_computing_publication_material 'CRYSTALS (Betteridge <i>et al.</i>, 2003)'
_computing_structure_refinement 'CRYSTALS (Betteridge <i>et al.</i>, 2003)'
_computing_structure_solution 'Structure transformed from solution to I'
_diffrn_ambient_temperature 150
_diffrn_measured_fraction_theta_full 0.991
_diffrn_measured_fraction_theta_max 0.991
_diffrn_measurement_device Area
_diffrn_measurement_device_type 'Nonius KappaCCD'
_diffrn_measurement_method \w
_diffrn_radiation_monochromator graphite
_diffrn_radiation_type 'Mo K\a'
_diffrn_radiation_wavelength 0.71073
_diffrn_reflns_av_R_equivalents 0.026
_diffrn_reflns_limit_h_max 17
_diffrn_reflns_limit_h_min -17
_diffrn_reflns_limit_k_max 13
_diffrn_reflns_limit_k_min -13
_diffrn_reflns_limit_l_max 25
_diffrn_reflns_limit_l_min -25
_diffrn_reflns_number 9037
_diffrn_reflns_theta_full 26.939
_diffrn_reflns_theta_max 27.489
_diffrn_reflns_theta_min 5.354
_diffrn_standards_number 0
_exptl_absorpt_coefficient_mu 0.282
_exptl_absorpt_correction_T_max 0.96
_exptl_absorpt_correction_T_min 0.81
_exptl_absorpt_correction_type multi-scan
_exptl_absorpt_process_details '(DENZO/SCALEPACK; Otwinowski & Minor, 1997)'
_exptl_crystal_colour colourless
_exptl_crystal_density_diffrn 1.337
_exptl_crystal_density_method 'not measured'
_exptl_crystal_description block
_exptl_crystal_F_000 928
_exptl_crystal_size_max 0.32
_exptl_crystal_size_mid 0.26
_exptl_crystal_size_min 0.16
_refine_diff_density_max 0.44
_refine_diff_density_min -0.45
_refine_ls_extinction_method None
_refine_ls_goodness_of_fit_ref 0.9413
_refine_ls_hydrogen_treatment constr
_refine_ls_matrix_type full
_refine_ls_number_parameters 253
_refine_ls_number_reflns 4913
_refine_ls_number_restraints 0
_refine_ls_R_factor_all 0.0611
_refine_ls_R_factor_gt 0.0430
_refine_ls_shift/su_max 0.0007367
_refine_ls_shift/su_mean 0.0001563
_refine_ls_structure_factor_coef Fsqd
_refine_ls_weighting_details
;
Method, part 1, Chebychev polynomial, (Watkin, 1994, Prince, 1982)
[weight] = 1.0/[A~0~*T~0~(x)+A~1~*T~1~(x) ... +A~n-1~]*T~n-1~(x)]
where A~i~ are the Chebychev coefficients listed below and x= Fcalc/Fmax
Method = Robust Weighting (Prince, 1982)
W = [weight] * [1-(deltaF/6*sigmaF)^2^]^2^
A~i~ are:
18.1 26.7 12.7 3.26
;
_refine_ls_weighting_scheme calc
_refine_ls_wR_factor_all 0.1200
_refine_ls_wR_factor_gt 0.0974
_refine_ls_wR_factor_ref 0.1200
_reflns_number_gt 3769
_reflns_number_total 4913
_reflns_threshold_expression I>2.0\s(I)
_cod_data_source_file b926179f.txt
_cod_data_source_block II
_cod_depositor_comments
;
The following automatic conversions were performed:
'_symmetry_cell_setting' value 'Monoclinic' changed to 'monoclinic'
according to '/home/saulius/struct/CIF-dictionaries/cif_core.dic'
dictionary named 'cif_core.dic' version 2.4.1 from 2010-06-29.

Automatic conversion script
Id: cif_fix_enum 1527 2010-12-29 10:47:43Z saulius 
;
_cod_original_sg_symbol_H-M 'P 1 21/c 1 '
_cod_original_formula_sum 'C9 H15 N1 O3 S'
_cod_database_code 7105439

loop_
_symmetry_equiv_pos_as_xyz
x,y,z
-x,-y,-z
-x,y+1/2,-z+1/2
x,-y+1/2,z+1/2

loop_
_atom_site_type_symbol
_atom_site_label
_atom_site_fract_x
_atom_site_fract_y
_atom_site_fract_z
_atom_site_U_iso_or_equiv
_atom_site_adp_type
_atom_site_occupancy
_atom_site_disorder_assembly
_atom_site_disorder_group
S S1 0.76119(5) 0.38474(5) 0.36998(4) 0.0300 Uani 1.0000 . .
O O2 0.89308(15) 0.41318(17) 0.41507(11) 0.0364 Uani 1.0000 . .
O O3 0.66953(15) 0.42735(15) 0.26930(10) 0.0323 Uani 1.0000 . .
C C4 0.6878(3) 0.5516(2) 0.24470(16) 0.0367 Uani 1.0000 . .
C C5 0.6338(2) 0.6612(2) 0.26038(15) 0.0339 Uani 1.0000 . .
C C6 0.7163(2) 0.6973(2) 0.35921(14) 0.0264 Uani 1.0000 . .
C C7 0.7400(2) 0.6076(2) 0.41473(14) 0.0263 Uani 1.0000 . .
N N8 0.70607(18) 0.47484(18) 0.40600(12) 0.0290 Uani 1.0000 . .
C C9 0.8076(2) 0.5400(2) 0.49846(15) 0.0304 Uani 1.0000 . .
C C10 0.7686(2) 0.8320(2) 0.39004(15) 0.0287 Uani 1.0000 . .
C C11 0.8463(2) 0.8483(2) 0.49132(16) 0.0375 Uani 1.0000 . .
C C12 0.6527(3) 0.9245(2) 0.33738(19) 0.0422 Uani 1.0000 . .
C C13 0.8567(3) 0.8629(3) 0.37153(19) 0.0437 Uani 1.0000 . .
O O14 0.7270(2) 0.25681(15) 0.36795(13) 0.0432 Uani 1.0000 . .
S S101 0.57657(5) 0.76790(6) 0.52200(4) 0.0317 Uani 1.0000 . .
O O102 0.52818(18) 0.88029(16) 0.46823(13) 0.0406 Uani 1.0000 . .
O O103 0.56585(15) 0.65307(16) 0.46757(11) 0.0336 Uani 1.0000 . .
C C104 0.4504(2) 0.6417(2) 0.37043(15) 0.0337 Uani 1.0000 . .
C C105 0.3360(2) 0.5815(2) 0.35276(15) 0.0315 Uani 1.0000 . .
C C106 0.2709(2) 0.66518(19) 0.37506(13) 0.0242 Uani 1.0000 . .
C C107 0.3442(2) 0.7152(2) 0.45643(14) 0.0267 Uani 1.0000 . .
N N108 0.48021(18) 0.71538(19) 0.53769(12) 0.0306 Uani 1.0000 . .
C C109 0.3827(2) 0.8079(2) 0.52405(15) 0.0333 Uani 1.0000 . .
C C110 0.1261(2) 0.6922(2) 0.30314(14) 0.0272 Uani 1.0000 . .
C C113 0.1009(2) 0.7770(2) 0.23011(16) 0.0355 Uani 1.0000 . .
C C111 0.0776(2) 0.7607(2) 0.34358(16) 0.0366 Uani 1.0000 . .
C C112 0.0498(2) 0.5682(2) 0.25950(17) 0.0392 Uani 1.0000 . .
O O114 0.70583(17) 0.7655(2) 0.60715(12) 0.0490 Uani 1.0000 . .
H H41 0.6410 0.5462 0.1804 0.0451 Uiso 1.0000 . .
H H42 0.7822 0.5649 0.2814 0.0452 Uiso 1.0000 . .
H H52 0.6319 0.7348 0.2288 0.0405 Uiso 1.0000 . .
H H51 0.5439 0.6382 0.2338 0.0406 Uiso 1.0000 . .
H H92 0.8998 0.5196 0.5347 0.0363 Uiso 1.0000 . .
H H91 0.7820 0.5490 0.5337 0.0376 Uiso 1.0000 . .
H H111 0.8731 0.9371 0.5069 0.0578 Uiso 1.0000 . .
H H112 0.9214 0.7914 0.5257 0.0581 Uiso 1.0000 . .
H H113 0.7897 0.8276 0.5028 0.0580 Uiso 1.0000 . .
H H122 0.6884 1.0092 0.3558 0.0638 Uiso 1.0000 . .
H H121 0.6007 0.9142 0.2717 0.0643 Uiso 1.0000 . .
H H123 0.6009 0.9099 0.3535 0.0645 Uiso 1.0000 . .
H H132 0.8828 0.9509 0.3876 0.0671 Uiso 1.0000 . .
H H131 0.8083 0.8494 0.3067 0.0669 Uiso 1.0000 . .
H H133 0.9323 0.8090 0.4088 0.0673 Uiso 1.0000 . .
H H1041 0.4779 0.5873 0.3464 0.0414 Uiso 1.0000 . .
H H1042 0.4272 0.7275 0.3435 0.0409 Uiso 1.0000 . .
H H1052 0.2694 0.5622 0.2868 0.0398 Uiso 1.0000 . .
H H1051 0.3675 0.5021 0.3890 0.0398 Uiso 1.0000 . .
H H1092 0.3866 0.8973 0.5139 0.0425 Uiso 1.0000 . .
H H1091 0.3677 0.7953 0.5647 0.0421 Uiso 1.0000 . .
H H1131 0.0080 0.7924 0.1816 0.0526 Uiso 1.0000 . .
H H1132 0.1320 0.7354 0.2039 0.0533 Uiso 1.0000 . .
H H1133 0.1450 0.8590 0.2552 0.0526 Uiso 1.0000 . .
H H1112 -0.0160 0.7757 0.2959 0.0555 Uiso 1.0000 . .
H H1111 0.0953 0.7089 0.3922 0.0562 Uiso 1.0000 . .
H H1113 0.1204 0.8440 0.3685 0.0557 Uiso 1.0000 . .
H H1122 -0.0432 0.5882 0.2147 0.0602 Uiso 1.0000 . .
H H1121 0.0753 0.5233 0.2297 0.0604 Uiso 1.0000 . .
H H1123 0.0657 0.5134 0.3054 0.0600 Uiso 1.0000 . .

loop_
_atom_site_aniso_label
_atom_site_aniso_U_11
_atom_site_aniso_U_22
_atom_site_aniso_U_33
_atom_site_aniso_U_12
_atom_site_aniso_U_13
_atom_site_aniso_U_23
S1 0.0344(3) 0.0258(3) 0.0339(3) 0.0005(2) 0.0245(2) -0.0004(2)
O2 0.0295(8) 0.0442(10) 0.0366(8) 0.0026(7) 0.0226(7) -0.0043(7)
O3 0.0338(8) 0.0312(8) 0.0287(8) -0.0050(6) 0.0196(7) -0.0047(6)
C4 0.0477(13) 0.0368(12) 0.0275(11) -0.0023(10) 0.0259(11) -0.0002(9)
C5 0.0352(11) 0.0339(12) 0.0255(10) 0.0003(9) 0.0174(9) 0.0031(9)
C6 0.0259(10) 0.0280(10) 0.0271(10) 0.0025(8) 0.0185(9) 0.0022(8)
C7 0.0255(9) 0.0282(10) 0.0282(10) 0.0013(8) 0.0191(9) 0.0001(8)
N8 0.0317(9) 0.0281(9) 0.0323(9) 0.0014(7) 0.0235(8) 0.0015(7)
C9 0.0365(11) 0.0299(11) 0.0301(10) 0.0051(9) 0.0244(10) 0.0043(9)
C10 0.0294(10) 0.0260(10) 0.0345(11) 0.0013(8) 0.0229(9) 0.0029(8)
C11 0.0402(12) 0.0351(12) 0.0351(12) -0.0055(10) 0.0243(11) -0.0069(10)
C12 0.0413(13) 0.0300(12) 0.0523(15) 0.0042(10) 0.0301(12) 0.0063(11)
C13 0.0421(14) 0.0467(15) 0.0539(15) -0.0037(11) 0.0369(13) 0.0027(12)
O14 0.0624(12) 0.0229(8) 0.0595(12) -0.0032(8) 0.0470(11) -0.0015(7)
S101 0.0287(3) 0.0360(3) 0.0318(3) -0.0046(2) 0.0209(2) -0.0057(2)
O102 0.0512(10) 0.0306(9) 0.0519(10) -0.0060(7) 0.0395(9) -0.0037(8)
O103 0.0288(8) 0.0365(9) 0.0336(8) 0.0039(7) 0.0201(7) -0.0035(7)
C104 0.0307(11) 0.0400(12) 0.0316(11) 0.0011(9) 0.0214(10) -0.0073(9)
C105 0.0312(11) 0.0285(11) 0.0322(11) 0.0022(9) 0.0200(10) -0.0043(9)
C106 0.0280(10) 0.0218(9) 0.0255(9) -0.0009(8) 0.0190(8) 0.0008(7)
C107 0.0270(10) 0.0277(10) 0.0279(10) 0.0007(8) 0.0194(9) 0.0014(8)
N108 0.0279(9) 0.0381(10) 0.0254(8) 0.0011(8) 0.0177(8) 0.0005(8)
C109 0.0326(11) 0.0410(13) 0.0298(11) -0.0034(9) 0.0224(10) -0.0089(9)
C110 0.0267(10) 0.0287(10) 0.0275(10) 0.0006(8) 0.0187(9) 0.0042(8)
C113 0.0371(12) 0.0375(12) 0.0331(11) 0.0044(10) 0.0240(10) 0.0084(10)
C111 0.0341(12) 0.0457(14) 0.0366(12) 0.0093(10) 0.0264(11) 0.0061(10)
C112 0.0340(12) 0.0365(13) 0.0407(13) -0.0070(10) 0.0223(11) -0.0011(10)
O114 0.0285(9) 0.0710(14) 0.0377(9) -0.0099(8) 0.0181(8) -0.0121(9)

loop_
_atom_type_symbol
_atom_type_scat_dispersion_real
_atom_type_scat_dispersion_imag
_atom_type_scat_source
C 0.0033 0.0016 'International Tables Vol C 4.2.6.8 and 6.1.1.4'
H 0.0000 0.0000 'International Tables Vol C 4.2.6.8 and 6.1.1.4'
O 0.0106 0.0060 'International Tables Vol C 4.2.6.8 and 6.1.1.4'
S 0.1246 0.1234 'International Tables Vol C 4.2.6.8 and 6.1.1.4'
N 0.0061 0.0033 'International Tables Vol C 4.2.6.8 and 6.1.1.4'

loop_
_geom_angle_atom_site_label_1
_geom_angle_atom_site_label_2
_geom_angle_atom_site_label_3
_geom_angle_site_symmetry_1
_geom_angle_site_symmetry_2
_geom_angle_site_symmetry_3
_geom_angle
_geom_angle_publ_flag
O2 S1 O3 . . . 110.26(10) no
O2 S1 N8 . . . 112.07(10) no
O3 S1 N8 . . . 100.28(9) no
O2 S1 O14 . . . 118.64(11) no
O3 S1 O14 . . . 105.53(11) no
N8 S1 O14 . . . 108.31(10) no
S1 O3 C4 . . . 120.62(14) no
O3 C4 C5 . . . 112.78(19) no
O3 C4 H41 . . . 105.9 no
C5 C4 H41 . . . 109.3 no
O3 C4 H42 . . . 108.3 no
C5 C4 H42 . . . 109.3 no
H41 C4 H42 . . . 111.3 no
C4 C5 C6 . . . 114.16(19) no
C4 C5 H52 . . . 105.7 no
C6 C5 H52 . . . 107.8 no
C4 C5 H51 . . . 108.5 no
C6 C5 H51 . . . 109.6 no
H52 C5 H51 . . . 111.1 no
C5 C6 C7 . . . 117.2(2) no
C5 C6 C10 . . . 119.81(18) no
C7 C6 C10 . . . 123.01(19) no
C6 C7 N8 . . . 135.4(2) no
C6 C7 C9 . . . 158.4(2) no
N8 C7 C9 . . . 64.49(15) no
C7 N8 S1 . . . 113.52(14) no
C7 N8 C9 . . . 57.53(13) no
S1 N8 C9 . . . 117.21(14) no
N8 C9 C7 . . . 57.98(13) no
N8 C9 H92 . . . 118.6 no
C7 C9 H92 . . . 118.5 no
N8 C9 H91 . . . 114.9 no
C7 C9 H91 . . . 121.0 no
H92 C9 H91 . . . 114.3 no
C6 C10 C11 . . . 111.09(18) no
C6 C10 C12 . . . 108.48(18) no
C11 C10 C12 . . . 108.6(2) no
C6 C10 C13 . . . 110.01(19) no
C11 C10 C13 . . . 108.9(2) no
C12 C10 C13 . . . 109.8(2) no
C10 C11 H111 . . . 107.8 no
C10 C11 H112 . . . 109.5 no
H111 C11 H112 . . . 111.3 no
C10 C11 H113 . . . 108.5 no
H111 C11 H113 . . . 109.5 no
H112 C11 H113 . . . 110.2 no
C10 C12 H122 . . . 106.9 no
C10 C12 H121 . . . 109.6 no
H122 C12 H121 . . . 109.8 no
C10 C12 H123 . . . 109.7 no
H122 C12 H123 . . . 108.9 no
H121 C12 H123 . . . 111.9 no
C10 C13 H132 . . . 107.8 no
C10 C13 H131 . . . 109.4 no
H132 C13 H131 . . . 110.2 no
C10 C13 H133 . . . 108.7 no
H132 C13 H133 . . . 109.7 no
H131 C13 H133 . . . 111.0 no
O103 S101 N108 . . . 99.14(10) no
O103 S101 O114 . . . 105.83(11) no
N108 S101 O114 . . . 107.45(11) no
O103 S101 O102 . . . 109.99(10) no
N108 S101 O102 . . . 112.66(10) no
O114 S101 O102 . . . 119.62(12) no
S101 O103 C104 . . . 119.29(14) no
O103 C104 C105 . . . 112.71(18) no
O103 C104 H1041 . . . 104.8 no
C105 C104 H1041 . . . 109.5 no
O103 C104 H1042 . . . 108.2 no
C105 C104 H1042 . . . 110.3 no
H1041 C104 H1042 . . . 111.3 no
C104 C105 C106 . . . 115.00(18) no
C104 C105 H1052 . . . 107.0 no
C106 C105 H1052 . . . 107.1 no
C104 C105 H1051 . . . 107.5 no
C106 C105 H1051 . . . 109.4 no
H1052 C105 H1051 . . . 110.8 no
C105 C106 C107 . . . 118.06(19) no
C105 C106 C110 . . . 119.92(18) no
C107 C106 C110 . . . 121.99(19) no
C106 C107 N108 . . . 137.1(2) no
C106 C107 C109 . . . 156.5(2) no
N108 C107 C109 . . . 64.17(15) no
C107 N108 S101 . . . 113.62(14) no
C107 N108 C109 . . . 57.94(13) no
S101 N108 C109 . . . 118.68(15) no
N108 C109 C107 . . . 57.89(13) no
N108 C109 H1092 . . . 119.1 no
C107 C109 H1092 . . . 119.8 no
N108 C109 H1091 . . . 114.9 no
C107 C109 H1091 . . . 122.2 no
H1092 C109 H1091 . . . 112.3 no
C106 C110 C113 . . . 108.76(17) no
C106 C110 C111 . . . 111.08(18) no
C113 C110 C111 . . . 108.86(18) no
C106 C110 C112 . . . 110.47(18) no
C113 C110 C112 . . . 108.97(19) no
C111 C110 C112 . . . 108.66(19) no
C110 C113 H1131 . . . 110.4 no
C110 C113 H1132 . . . 110.1 no
H1131 C113 H1132 . . . 107.9 no
C110 C113 H1133 . . . 111.2 no
H1131 C113 H1133 . . . 108.5 no
H1132 C113 H1133 . . . 108.7 no
C110 C111 H1112 . . . 109.2 no
C110 C111 H1111 . . . 110.3 no
H1112 C111 H1111 . . . 109.7 no
C110 C111 H1113 . . . 110.8 no
H1112 C111 H1113 . . . 107.7 no
H1111 C111 H1113 . . . 109.1 no
C110 C112 H1122 . . . 108.8 no
C110 C112 H1121 . . . 111.0 no
H1122 C112 H1121 . . . 109.6 no
C110 C112 H1123 . . . 109.6 no
H1122 C112 H1123 . . . 108.4 no
H1121 C112 H1123 . . . 109.4 no

loop_
_geom_bond_atom_site_label_1
_geom_bond_atom_site_label_2
_geom_bond_site_symmetry_1
_geom_bond_site_symmetry_2
_geom_bond_distance
_geom_bond_publ_flag
S1 O2 . . 1.4278(17) no
S1 O3 . . 1.5573(16) no
S1 N8 . . 1.6527(18) no
S1 O14 . . 1.4189(17) no
O3 C4 . . 1.476(3) no
C4 C5 . . 1.517(3) no
C4 H41 . . 0.976 no
C4 H42 . . 0.993 no
C5 C6 . . 1.521(3) no
C5 H52 . . 0.988 no
C5 H51 . . 1.003 no
C6 C7 . . 1.318(3) no
C6 C10 . . 1.522(3) no
C7 N8 . . 1.447(3) no
C7 C9 . . 1.440(3) no
N8 C9 . . 1.540(3) no
C9 H92 . . 0.982 no
C9 H91 . . 0.981 no
C10 C11 . . 1.533(3) no
C10 C12 . . 1.540(3) no
C10 C13 . . 1.529(3) no
C11 H111 . . 0.977 no
C11 H112 . . 0.978 no
C11 H113 . . 0.977 no
C12 H122 . . 0.964 no
C12 H121 . . 0.989 no
C12 H123 . . 0.976 no
C13 H132 . . 0.967 no
C13 H131 . . 0.989 no
C13 H133 . . 0.964 no
S101 O103 . . 1.5628(16) no
S101 N108 . . 1.6571(19) no
S101 O114 . . 1.4204(18) no
S101 O102 . . 1.4262(19) no
O103 C104 . . 1.474(3) no
C104 C105 . . 1.514(3) no
C104 H1041 . . 0.972 no
C104 H1042 . . 0.988 no
C105 C106 . . 1.525(3) no
C105 H1052 . . 0.998 no
C105 H1051 . . 0.994 no
C106 C107 . . 1.316(3) no
C106 C110 . . 1.519(3) no
C107 N108 . . 1.445(3) no
C107 C109 . . 1.445(3) no
N108 C109 . . 1.535(3) no
C109 H1092 . . 0.972 no
C109 H1091 . . 0.972 no
C110 C113 . . 1.535(3) no
C110 C111 . . 1.532(3) no
C110 C112 . . 1.532(3) no
C113 H1131 . . 0.975 no
C113 H1132 . . 0.975 no
C113 H1133 . . 0.979 no
C111 H1112 . . 0.979 no
C111 H1111 . . 0.989 no
C111 H1113 . . 0.986 no
C112 H1122 . . 0.980 no
C112 H1121 . . 0.992 no
C112 H1123 . . 0.973 no

loop_
_geom_hbond_atom_site_label_D
_geom_hbond_atom_site_label_H
_geom_hbond_atom_site_label_A
_geom_hbond_site_symmetry_D
_geom_hbond_site_symmetry_H
_geom_hbond_site_symmetry_A
_geom_hbond_distance_DH
_geom_hbond_distance_HA
_geom_hbond_distance_DA
_geom_hbond_angle_DHA
_geom_hbond_publ_flag
C9 H92 O2 . . 2_766 0.98 2.43 3.294(4) 147 no
C9 H91 O103 . . . 0.98 2.57 3.203(4) 122 no
C109 H1092 O102 . . 2_676 0.97 2.54 3.473(4) 162 no
C109 H1091 O14 . . 2_666 0.97 2.49 3.433(4) 165 no
